data_7058472
loop_
_publ_author_name
'Amala, S.'
'Rajarajan, G.'
'Dhineshkumar, E.'
'Arockia doss, M.'
'Thanikachalam, V.'
'Selvanayagam, S.'
'Sridhar, B.'

_publ_section_title
;
 The synthesis of 3-ethyl-5-methyl-2,6-diarylpiperidin-4-on-1-ium picrates
 and their spectral, XRD and theoretical studies
;
_journal_issue 27
_journal_name_full 'New Journal of Chemistry'
_journal_page_first 11003
_journal_paper_doi 10.1039/C9NJ01631G
_journal_volume 43
_journal_year 2019
_chemical_formula_moiety 'C22 H28 N O3, C6 H2 N3 O7'
_chemical_formula_sum 'C28 H30 N4 O10'
_chemical_formula_weight 582.56
_space_group_crystal_system monoclinic
_space_group_IT_number 15
_space_group_name_Hall '-C 2yc'
_space_group_name_H-M_alt 'C 1 2/c 1'
_symmetry_space_group_name_Hall '-C 2yc'
_symmetry_space_group_name_H-M 'C 1 2/c 1'
_atom_sites_solution_hydrogens mixed
_audit_creation_method SHELXL-2014/7
_audit_update_record
;
2017-01-27 deposited with the CCDC.    2019-06-10 downloaded from the CCDC.
;
_cell_angle_alpha 90
_cell_angle_beta 118.2720(10)
_cell_angle_gamma 90
_cell_formula_units_Z 8
_cell_length_a 22.0277(12)
_cell_length_b 13.4965(7)
_cell_length_c 21.8512(12)
_cell_measurement_reflns_used 9499
_cell_measurement_temperature 292(2)
_cell_measurement_theta_max 26.7
_cell_measurement_theta_min 2.2
_cell_volume 5721.3(5)
_computing_cell_refinement 'SAINT (Bruker, 2001)'
_computing_data_collection 'SMART (Bruker, 2001)'
_computing_data_reduction 'SAINT (Bruker, 2001)'
_computing_molecular_graphics
;
ORTEP-3 for Windows (Farrugia, 2012) and PLATON (Spek, 2009)
;
_computing_publication_material
;
SHELXL-2014/7 (Sheldrick, 2015) and PLATON (Spek, 2009)
;
_computing_structure_refinement 'SHELXL-2014/7 (Sheldrick, 2015)'
_computing_structure_solution 'SHELXS-97 (Sheldrick, 2008)'
_diffrn_ambient_temperature 292(2)
_diffrn_measured_fraction_theta_full 1.000
_diffrn_measured_fraction_theta_max 1.000
_diffrn_measurement_device_type 'Bruker SMART APEX CCD area-detector'
_diffrn_measurement_method 'phi and omega scans'
_diffrn_radiation_source 'fine-focus sealed tube'
_diffrn_radiation_type MoK\a
_diffrn_radiation_wavelength 0.71073
_diffrn_reflns_av_R_equivalents 0.0212
_diffrn_reflns_av_unetI/netI 0.0154
_diffrn_reflns_Laue_measured_fraction_full 1.000
_diffrn_reflns_Laue_measured_fraction_max 1.000
_diffrn_reflns_limit_h_max 26
_diffrn_reflns_limit_h_min -26
_diffrn_reflns_limit_k_max 16
_diffrn_reflns_limit_k_min -16
_diffrn_reflns_limit_l_max 25
_diffrn_reflns_limit_l_min -25
_diffrn_reflns_number 27103
_diffrn_reflns_point_group_measured_fraction_full 1.000
_diffrn_reflns_point_group_measured_fraction_max 1.000
_diffrn_reflns_theta_full 24.999
_diffrn_reflns_theta_max 24.999
_diffrn_reflns_theta_min 2.100
_exptl_absorpt_coefficient_mu 0.104
_exptl_absorpt_correction_type none
_exptl_crystal_colour Colourless
_exptl_crystal_density_diffrn 1.353
_exptl_crystal_density_method 'not measured'
_exptl_crystal_description Block
_exptl_crystal_F_000 2448
_exptl_crystal_size_max 0.22
_exptl_crystal_size_mid 0.20
_exptl_crystal_size_min 0.20
_refine_diff_density_max 1.099
_refine_diff_density_min -0.380
_refine_diff_density_rms 0.058
_refine_ls_extinction_method none
_refine_ls_goodness_of_fit_ref 1.043
_refine_ls_hydrogen_treatment mixed
_refine_ls_matrix_type full
_refine_ls_number_parameters 387
_refine_ls_number_reflns 5044
_refine_ls_number_restraints 2
_refine_ls_restrained_S_all 1.043
_refine_ls_R_factor_all 0.0741
_refine_ls_R_factor_gt 0.0655
_refine_ls_shift/su_max 0.000
_refine_ls_shift/su_mean 0.000
_refine_ls_structure_factor_coef Fsqd
_refine_ls_weighting_details 'w=1/[\s^2^(Fo^2^)+(0.1262P)^2^+5.3267P] where P=(Fo^2^+2Fc^2^)/3'
_refine_ls_weighting_scheme calc
_refine_ls_wR_factor_gt 0.1950
_refine_ls_wR_factor_ref 0.2063
_reflns_Friedel_coverage 0.000
_reflns_number_gt 4264
_reflns_number_total 5044
_reflns_threshold_expression 'I > 2\s(I)'
_cod_data_source_file c9nj01631g2.cif
_cod_data_source_block I
_cod_depositor_comments 'Adding full bibliography for 7058472.cif.'
_cod_database_code 7058472
_shelx_shelxl_version_number 2014/7
_shelx_space_group_comment
;
The symmetry employed for this shelxl refinement is uniquely defined
by the following loop, which should always be used as a source of
symmetry information in preference to the above space-group names.
They are only intended as comments.
;

loop_
_space_group_symop_operation_xyz
'x, y, z'
'-x, y, -z+1/2'
'x+1/2, y+1/2, z'
'-x+1/2, y+1/2, -z+1/2'
'-x, -y, -z'
'x, -y, z-1/2'
'-x+1/2, -y+1/2, -z'
'x+1/2, -y+1/2, z-1/2'

loop_
_atom_site_label
_atom_site_type_symbol
_atom_site_fract_x
_atom_site_fract_y
_atom_site_fract_z
_atom_site_U_iso_or_equiv
_atom_site_adp_type
_atom_site_occupancy
_atom_site_site_symmetry_order
_atom_site_calc_flag
_atom_site_refinement_flags_posn
_atom_site_refinement_flags_adp
O1 O 0.19401(11) 1.16417(13) 0.19293(11) 0.0673(6) Uani 1 1 d . .
O2 O 0.61077(8) 0.67960(13) 0.61497(9) 0.0538(5) Uani 1 1 d . .
O3 O 0.67533(11) 0.85837(17) 0.65736(12) 0.0854(8) Uani 1 1 d . .
O4 O 0.67032(14) 0.9359(2) 0.57069(15) 0.1104(10) Uani 1 1 d . .
O5 O 0.44682(12) 0.97115(16) 0.37123(11) 0.0770(7) Uani 1 1 d . .
O6 O 0.36741(11) 0.86685(17) 0.35580(11) 0.0823(7) Uani 1 1 d . .
O7 O 0.43111(15) 0.5621(2) 0.48522(15) 0.1207(12) Uani 1 1 d . .
O8 O 0.49265(13) 0.5865(2) 0.59560(14) 0.1015(10) Uani 1 1 d . .
O9 O 0.41152(16) 0.7148(2) 0.09178(16) 0.1028(9) Uani 1 1 d . .
O10 O 0.10902(15) 0.7067(2) 0.42138(15) 0.0935(8) Uani 1 1 d . .
N1 N 0.23372(9) 0.87813(14) 0.23150(9) 0.0359(4) Uani 1 1 d D .
N2 N 0.64706(11) 0.87731(17) 0.59581(13) 0.0611(6) Uani 1 1 d . .
N3 N 0.42674(11) 0.89689(16) 0.38806(11) 0.0538(6) Uani 1 1 d . .
N4 N 0.47283(12) 0.60984(19) 0.53504(14) 0.0735(8) Uani 1 1 d . .
C1 C 0.27080(11) 0.94086(16) 0.20216(11) 0.0391(5) Uani 1 1 d . .
H1 H 0.3061 0.9793 0.2405 0.047 Uiso 1 1 calc R U
C2 C 0.21831(12) 1.01483(18) 0.14983(12) 0.0463(6) Uani 1 1 d . .
H2 H 0.1809 0.9768 0.1131 0.056 Uiso 1 1 calc R U
C3 C 0.18841(12) 1.07448(18) 0.18789(12) 0.0462(6) Uani 1 1 d . .
C4 C 0.15352(12) 1.01427(18) 0.22069(13) 0.0462(6) Uani 1 1 d . .
H4 H 0.1159 0.9768 0.1838 0.055 Uiso 1 1 calc R U
C5 C 0.20674(11) 0.93899(17) 0.27131(11) 0.0399(5) Uani 1 1 d . .
H5 H 0.2455 0.9768 0.3066 0.048 Uiso 1 1 calc R U
C6 C 0.30664(12) 0.87741(18) 0.17264(12) 0.0445(5) Uani 1 1 d . .
C7 C 0.27209(14) 0.8054(2) 0.12367(14) 0.0547(6) Uani 1 1 d . .
H7 H 0.2256 0.7944 0.1093 0.066 Uiso 1 1 calc R U
C8 C 0.30527(18) 0.7486(2) 0.09532(16) 0.0671(8) Uani 1 1 d . .
H8 H 0.2814 0.6993 0.0630 0.081 Uiso 1 1 calc R U
C9 C 0.37410(18) 0.7662(2) 0.11562(17) 0.0689(8) Uani 1 1 d . .
C10 C 0.40896(17) 0.8393(3) 0.16415(19) 0.0784(10) Uani 1 1 d . .
H10 H 0.4551 0.8518 0.1775 0.094 Uiso 1 1 calc R U
C11 C 0.37573(14) 0.8932(2) 0.19254(16) 0.0632(7) Uani 1 1 d . .
H11 H 0.4000 0.9412 0.2258 0.076 Uiso 1 1 calc R U
C12 C 0.25039(18) 1.0795(2) 0.11643(17) 0.0707(8) Uani 1 1 d . .
H12A H 0.2686 1.0385 0.0930 0.106 Uiso 1 1 calc R U
H12B H 0.2160 1.1231 0.0835 0.106 Uiso 1 1 calc R U
H12C H 0.2870 1.1179 0.1516 0.106 Uiso 1 1 calc R U
C13 C 0.12292(17) 1.0782(2) 0.25666(17) 0.0677(8) Uani 1 1 d . .
H13A H 0.1111 1.0363 0.2855 0.081 Uiso 1 1 calc R U
H13B H 0.1574 1.1253 0.2868 0.081 Uiso 1 1 calc R U
C14 C 0.0607(3) 1.1327(4) 0.2070(3) 0.135(2) Uani 1 1 d . .
H14A H 0.0434 1.1717 0.2321 0.203 Uiso 1 1 calc R U
H14B H 0.0723 1.1753 0.1789 0.203 Uiso 1 1 calc R U
H14C H 0.0261 1.0863 0.1776 0.203 Uiso 1 1 calc R U
C15 C 0.17953(12) 0.87305(18) 0.30847(12) 0.0448(5) Uani 1 1 d . .
C16 C 0.21028(16) 0.8759(2) 0.38041(14) 0.0602(7) Uani 1 1 d . .
H16 H 0.2485 0.9163 0.4048 0.072 Uiso 1 1 calc R U
C17 C 0.18559(19) 0.8205(3) 0.41607(16) 0.0733(9) Uani 1 1 d . .
H17 H 0.2069 0.8239 0.4643 0.088 Uiso 1 1 calc R U
C18 C 0.12972(16) 0.7601(2) 0.38137(17) 0.0639(8) Uani 1 1 d . .
C19 C 0.09957(16) 0.7537(3) 0.31059(18) 0.0768(9) Uani 1 1 d . .
H19 H 0.0626 0.7109 0.2868 0.092 Uiso 1 1 calc R U
C20 C 0.12423(15) 0.8111(3) 0.27422(15) 0.0682(8) Uani 1 1 d . .
H20 H 0.1029 0.8075 0.2260 0.082 Uiso 1 1 calc R U
C21 C 0.56778(11) 0.73281(17) 0.56773(11) 0.0410(5) Uani 1 1 d . .
C22 C 0.58199(11) 0.82966(17) 0.54973(12) 0.0426(5) Uani 1 1 d . .
C23 C 0.53822(12) 0.88106(17) 0.49151(12) 0.0448(5) Uani 1 1 d . .
H23 H 0.5516 0.9412 0.4809 0.054 Uiso 1 1 calc R U
C24 C 0.47368(11) 0.84223(17) 0.44869(11) 0.0419(5) Uani 1 1 d . .
C25 C 0.45327(11) 0.75321(17) 0.46330(12) 0.0455(6) Uani 1 1 d . .
H25 H 0.4095 0.7282 0.4344 0.055 Uiso 1 1 calc R U
C26 C 0.49825(12) 0.70176(17) 0.52113(12) 0.0451(6) Uani 1 1 d . .
C27 C 0.3839(3) 0.6255(3) 0.0554(2) 0.1079(15) Uani 1 1 d . .
H27A H 0.4156 0.5972 0.0416 0.162 Uiso 1 1 calc R U
H27B H 0.3766 0.5799 0.0850 0.162 Uiso 1 1 calc R U
H27C H 0.3408 0.6388 0.0149 0.162 Uiso 1 1 calc R U
C28 C 0.0574(3) 0.6361(3) 0.3898(3) 0.1153(17) Uani 1 1 d . .
H28A H 0.0486 0.6050 0.4243 0.173 Uiso 1 1 calc R U
H28B H 0.0162 0.6676 0.3556 0.173 Uiso 1 1 calc R U
H28C H 0.0720 0.5870 0.3677 0.173 Uiso 1 1 calc R U
H1N H 0.2004(8) 0.8493(15) 0.2004(9) 0.032(6) Uiso 1 1 d D .
H2N H 0.2602(10) 0.8346(14) 0.2570(11) 0.042(7) Uiso 1 1 d D .

loop_
_atom_site_aniso_label
_atom_site_aniso_U_11
_atom_site_aniso_U_22
_atom_site_aniso_U_33
_atom_site_aniso_U_23
_atom_site_aniso_U_13
_atom_site_aniso_U_12
O1 0.0776(13) 0.0404(11) 0.0786(14) 0.0084(9) 0.0326(11) 0.0085(9)
O2 0.0388(9) 0.0528(10) 0.0471(9) 0.0110(8) 0.0017(7) 0.0046(7)
O3 0.0644(13) 0.0724(14) 0.0614(13) -0.0090(11) -0.0177(11) -0.0088(10)
O4 0.0753(16) 0.103(2) 0.110(2) 0.0121(16) 0.0082(15) -0.0504(15)
O5 0.0809(14) 0.0589(12) 0.0637(13) 0.0239(10) 0.0118(11) -0.0046(11)
O6 0.0529(12) 0.0748(14) 0.0657(13) 0.0156(11) -0.0156(10) -0.0016(10)
O7 0.0990(19) 0.0790(16) 0.1006(19) 0.0230(14) -0.0211(16) -0.0522(15)
O8 0.0755(15) 0.110(2) 0.0881(17) 0.0510(15) 0.0135(13) -0.0219(14)
O9 0.125(2) 0.098(2) 0.130(2) 0.0117(17) 0.097(2) 0.0353(16)
O10 0.119(2) 0.0879(17) 0.1093(19) 0.0163(15) 0.0834(18) -0.0109(15)
N1 0.0285(9) 0.0398(10) 0.0299(9) 0.0038(8) 0.0061(8) -0.0005(8)
N2 0.0434(12) 0.0448(12) 0.0671(15) -0.0044(11) 0.0033(11) -0.0090(10)
N3 0.0516(13) 0.0451(12) 0.0427(11) 0.0036(9) 0.0043(10) 0.0032(9)
N4 0.0432(12) 0.0658(15) 0.0772(17) 0.0283(14) 0.0004(12) -0.0110(11)
C1 0.0337(11) 0.0416(12) 0.0370(11) 0.0039(9) 0.0126(9) -0.0018(9)
C2 0.0468(13) 0.0455(13) 0.0402(12) 0.0087(10) 0.0154(10) 0.0040(10)
C3 0.0404(12) 0.0420(13) 0.0419(12) 0.0074(10) 0.0078(10) 0.0073(9)
C4 0.0402(12) 0.0461(13) 0.0448(12) -0.0051(10) 0.0139(10) 0.0026(10)
C5 0.0355(11) 0.0445(12) 0.0341(11) -0.0048(9) 0.0119(9) -0.0055(9)
C6 0.0442(12) 0.0470(13) 0.0421(12) 0.0107(10) 0.0203(10) 0.0061(10)
C7 0.0555(15) 0.0550(15) 0.0561(15) 0.0002(12) 0.0285(13) 0.0021(12)
C8 0.089(2) 0.0585(17) 0.0645(18) 0.0033(14) 0.0453(17) 0.0104(15)
C9 0.084(2) 0.0703(19) 0.0732(19) 0.0202(16) 0.0537(18) 0.0276(16)
C10 0.0555(17) 0.104(3) 0.086(2) 0.009(2) 0.0423(17) 0.0130(17)
C11 0.0470(14) 0.0790(19) 0.0659(17) 0.0012(15) 0.0287(13) 0.0019(13)
C12 0.083(2) 0.0646(18) 0.0716(19) 0.0248(15) 0.0427(17) 0.0094(15)
C13 0.0731(19) 0.0620(18) 0.0728(19) -0.0104(15) 0.0385(16) 0.0086(14)
C14 0.127(4) 0.140(4) 0.141(4) -0.008(4) 0.066(4) 0.047(3)
C15 0.0389(12) 0.0510(13) 0.0436(12) 0.0010(10) 0.0189(10) -0.0014(10)
C16 0.0675(17) 0.0673(17) 0.0429(13) -0.0025(12) 0.0236(13) -0.0136(14)
C17 0.094(2) 0.078(2) 0.0508(16) 0.0048(15) 0.0368(17) -0.0068(18)
C18 0.0732(19) 0.0631(17) 0.0746(19) 0.0118(15) 0.0507(16) 0.0056(14)
C19 0.0576(17) 0.094(2) 0.078(2) 0.0013(18) 0.0314(16) -0.0268(16)
C20 0.0547(16) 0.092(2) 0.0513(15) -0.0014(15) 0.0198(13) -0.0264(15)
C21 0.0322(11) 0.0438(12) 0.0354(11) 0.0010(9) 0.0065(9) 0.0031(9)
C22 0.0315(11) 0.0411(12) 0.0409(12) -0.0065(9) 0.0055(9) -0.0038(9)
C23 0.0440(12) 0.0346(11) 0.0463(13) 0.0006(9) 0.0137(11) -0.0031(9)
C24 0.0375(11) 0.0403(12) 0.0339(11) 0.0019(9) 0.0054(9) 0.0033(9)
C25 0.0307(11) 0.0441(13) 0.0440(12) 0.0004(10) 0.0032(10) -0.0021(9)
C26 0.0367(12) 0.0403(12) 0.0459(13) 0.0061(10) 0.0093(10) -0.0031(9)
C27 0.153(4) 0.095(3) 0.105(3) 0.007(2) 0.084(3) 0.044(3)
C28 0.157(4) 0.089(3) 0.158(4) -0.004(3) 0.122(4) -0.032(3)

loop_
_atom_type_symbol
_atom_type_description
_atom_type_scat_dispersion_real
_atom_type_scat_dispersion_imag
_atom_type_scat_source
C C 0.0033 0.0016 'International Tables Vol C Tables 4.2.6.8 and 6.1.1.4'
H H 0.0000 0.0000 'International Tables Vol C Tables 4.2.6.8 and 6.1.1.4'
N N 0.0061 0.0033 'International Tables Vol C Tables 4.2.6.8 and 6.1.1.4'
O O 0.0106 0.0060 'International Tables Vol C Tables 4.2.6.8 and 6.1.1.4'

loop_
_geom_angle_atom_site_label_1
_geom_angle_atom_site_label_2
_geom_angle_atom_site_label_3
_geom_angle
C9 O9 C27 118.3(3)
C18 O10 C28 119.1(3)
C5 N1 C1 112.26(17)
C5 N1 H1N 107.0(16)
C1 N1 H1N 111.3(16)
C5 N1 H2N 110.0(17)
C1 N1 H2N 109.4(17)
H1N N1 H2N 107(2)
O4 N2 O3 122.5(2)
O4 N2 C22 117.8(2)
O3 N2 C22 119.7(2)
O5 N3 O6 122.6(2)
O5 N3 C24 119.6(2)
O6 N3 C24 117.8(2)
O8 N4 O7 124.0(3)
O8 N4 C26 118.2(3)
O7 N4 C26 117.7(3)
C6 C1 N1 111.22(18)
C6 C1 C2 114.32(18)
N1 C1 C2 108.06(17)
C6 C1 H1 107.7
N1 C1 H1 107.7
C2 C1 H1 107.7
C12 C2 C3 112.5(2)
C12 C2 C1 111.9(2)
C3 C2 C1 107.74(18)
C12 C2 H2 108.2
C3 C2 H2 108.2
C1 C2 H2 108.2
O1 C3 C4 123.0(2)
O1 C3 C2 121.8(2)
C4 C3 C2 115.19(19)
C3 C4 C13 112.9(2)
C3 C4 C5 107.94(18)
C13 C4 C5 111.9(2)
C3 C4 H4 108.0
C13 C4 H4 108.0
C5 C4 H4 108.0
C15 C5 N1 110.79(18)
C15 C5 C4 114.34(18)
N1 C5 C4 108.48(17)
C15 C5 H5 107.7
N1 C5 H5 107.7
C4 C5 H5 107.7
C7 C6 C11 118.2(2)
C7 C6 C1 121.8(2)
C11 C6 C1 120.0(2)
C6 C7 C8 121.4(3)
C6 C7 H7 119.3
C8 C7 H7 119.3
C9 C8 C7 119.3(3)
C9 C8 H8 120.3
C7 C8 H8 120.3
O9 C9 C10 116.2(3)
O9 C9 C8 124.2(3)
C10 C9 C8 119.6(3)
C11 C10 C9 120.2(3)
C11 C10 H10 119.9
C9 C10 H10 119.9
C10 C11 C6 121.2(3)
C10 C11 H11 119.4
C6 C11 H11 119.4
C2 C12 H12A 109.5
C2 C12 H12B 109.5
H12A C12 H12B 109.5
C2 C12 H12C 109.5
H12A C12 H12C 109.5
H12B C12 H12C 109.5
C14 C13 C4 112.7(3)
C14 C13 H13A 109.1
C4 C13 H13A 109.1
C14 C13 H13B 109.1
C4 C13 H13B 109.1
H13A C13 H13B 107.8
C13 C14 H14A 109.5
C13 C14 H14B 109.5
H14A C14 H14B 109.5
C13 C14 H14C 109.5
H14A C14 H14C 109.5
H14B C14 H14C 109.5
C20 C15 C16 117.8(2)
C20 C15 C5 122.9(2)
C16 C15 C5 119.3(2)
C17 C16 C15 121.3(3)
C17 C16 H16 119.3
C15 C16 H16 119.3
C16 C17 C18 120.5(3)
C16 C17 H17 119.8
C18 C17 H17 119.8
C19 C18 C17 119.5(3)
C19 C18 O10 124.0(3)
C17 C18 O10 116.4(3)
C18 C19 C20 119.9(3)
C18 C19 H19 120.0
C20 C19 H19 120.0
C15 C20 C19 121.0(3)
C15 C20 H20 119.5
C19 C20 H20 119.5
O2 C21 C22 124.8(2)
O2 C21 C26 123.6(2)
C22 C21 C26 111.47(19)
C23 C22 C21 124.4(2)
C23 C22 N2 116.7(2)
C21 C22 N2 118.8(2)
C22 C23 C24 118.9(2)
C22 C23 H23 120.5
C24 C23 H23 120.5
C25 C24 C23 121.3(2)
C25 C24 N3 119.4(2)
C23 C24 N3 119.3(2)
C26 C25 C24 119.0(2)
C26 C25 H25 120.5
C24 C25 H25 120.5
C25 C26 C21 124.5(2)
C25 C26 N4 116.4(2)
C21 C26 N4 119.1(2)
O9 C27 H27A 109.5
O9 C27 H27B 109.5
H27A C27 H27B 109.5
O9 C27 H27C 109.5
H27A C27 H27C 109.5
H27B C27 H27C 109.5
O10 C28 H28A 109.5
O10 C28 H28B 109.5
H28A C28 H28B 109.5
O10 C28 H28C 109.5
H28A C28 H28C 109.5
H28B C28 H28C 109.5

loop_
_geom_bond_atom_site_label_1
_geom_bond_atom_site_label_2
_geom_bond_distance
O1 C3 1.217(3)
O2 C21 1.246(3)
O3 N2 1.212(3)
O4 N2 1.206(3)
O5 N3 1.220(3)
O6 N3 1.223(3)
O7 N4 1.224(4)
O8 N4 1.222(3)
O9 C9 1.356(4)
O9 C27 1.413(6)
O10 C18 1.367(3)
O10 C28 1.390(5)
N1 C5 1.508(3)
N1 C1 1.514(3)
N1 H1N 0.825(10)
N1 H2N 0.829(10)
N2 C22 1.454(3)
N3 C24 1.439(3)
N4 C26 1.451(3)
C1 C6 1.502(3)
C1 C2 1.545(3)
C1 H1 0.9800
C2 C12 1.511(4)
C2 C3 1.514(3)
C2 H2 0.9800
C3 C4 1.512(4)
C4 C13 1.522(4)
C4 C5 1.550(3)
C4 H4 0.9800
C5 C15 1.507(3)
C5 H5 0.9800
C6 C7 1.378(4)
C6 C11 1.387(4)
C7 C8 1.391(4)
C7 H7 0.9300
C8 C9 1.384(5)
C8 H8 0.9300
C9 C10 1.384(5)
C10 C11 1.371(4)
C10 H10 0.9300
C11 H11 0.9300
C12 H12A 0.9600
C12 H12B 0.9600
C12 H12C 0.9600
C13 C14 1.479(6)
C13 H13A 0.9700
C13 H13B 0.9700
C14 H14A 0.9600
C14 H14B 0.9600
C14 H14C 0.9600
C15 C20 1.371(4)
C15 C16 1.387(4)
C16 C17 1.365(4)
C16 H16 0.9300
C17 C18 1.368(5)
C17 H17 0.9300
C18 C19 1.366(5)
C19 C20 1.392(4)
C19 H19 0.9300
C20 H20 0.9300
C21 C22 1.441(3)
C21 C26 1.442(3)
C22 C23 1.367(3)
C23 C24 1.382(3)
C23 H23 0.9300
C24 C25 1.372(3)
C25 C26 1.369(3)
C25 H25 0.9300
C27 H27A 0.9600
C27 H27B 0.9600
C27 H27C 0.9600
C28 H28A 0.9600
C28 H28B 0.9600
C28 H28C 0.9600

loop_
_geom_hbond_atom_site_label_D
_geom_hbond_atom_site_label_H
_geom_hbond_atom_site_label_A
_geom_hbond_distance_DH
_geom_hbond_distance_HA
_geom_hbond_distance_DA
_geom_hbond_angle_DHA
_geom_hbond_site_symmetry_A
N1 H2N O6 0.83(1) 2.37(2) 2.915(3) 124(2) .
C14 H14B O1 0.96 2.55 3.122(7) 118 .
N1 H1N O2 0.83(1) 2.01(1) 2.809(2) 163(2) 8_465
C4 H4 O2 0.98 2.56 3.318(3) 134 8_465
C20 H20 O2 0.93 2.52 3.352(4) 149 8_465
N1 H2N O1 0.83(1) 2.54(1) 3.333(3) 160(2) 4_545
C16 H16 O4 0.93 2.56 3.443(4) 158 5_676
C27 H27A O7 0.96 2.58 3.370(5) 140 6_565

loop_
_geom_torsion_atom_site_label_1
_geom_torsion_atom_site_label_2
_geom_torsion_atom_site_label_3
_geom_torsion_atom_site_label_4
_geom_torsion
C5 N1 C1 C6 171.06(17)
C5 N1 C1 C2 -62.7(2)
C6 C1 C2 C12 -54.3(3)
N1 C1 C2 C12 -178.7(2)
C6 C1 C2 C3 -178.51(19)
N1 C1 C2 C3 57.1(2)
C12 C2 C3 O1 -3.7(3)
C1 C2 C3 O1 120.2(2)
C12 C2 C3 C4 178.2(2)
C1 C2 C3 C4 -57.9(2)
O1 C3 C4 C13 3.3(3)
C2 C3 C4 C13 -178.6(2)
O1 C3 C4 C5 -120.9(2)
C2 C3 C4 C5 57.2(2)
C1 N1 C5 C15 -171.68(17)
C1 N1 C5 C4 62.0(2)
C3 C4 C5 C15 179.91(19)
C13 C4 C5 C15 55.1(3)
C3 C4 C5 N1 -55.9(2)
C13 C4 C5 N1 179.3(2)
N1 C1 C6 C7 53.9(3)
C2 C1 C6 C7 -68.8(3)
N1 C1 C6 C11 -128.6(2)
C2 C1 C6 C11 108.7(3)
C11 C6 C7 C8 0.9(4)
C1 C6 C7 C8 178.4(2)
C6 C7 C8 C9 -1.4(4)
C27 O9 C9 C10 165.4(3)
C27 O9 C9 C8 -13.6(5)
C7 C8 C9 O9 179.4(3)
C7 C8 C9 C10 0.6(4)
O9 C9 C10 C11 -178.2(3)
C8 C9 C10 C11 0.7(5)
C9 C10 C11 C6 -1.2(5)
C7 C6 C11 C10 0.4(4)
C1 C6 C11 C10 -177.1(3)
C3 C4 C13 C14 72.0(4)
C5 C4 C13 C14 -166.0(4)
N1 C5 C15 C20 -63.6(3)
C4 C5 C15 C20 59.3(3)
N1 C5 C15 C16 117.8(2)
C4 C5 C15 C16 -119.2(3)
C20 C15 C16 C17 -1.3(5)
C5 C15 C16 C17 177.3(3)
C15 C16 C17 C18 0.4(5)
C16 C17 C18 C19 1.5(5)
C16 C17 C18 O10 179.4(3)
C28 O10 C18 C19 4.7(5)
C28 O10 C18 C17 -173.0(4)
C17 C18 C19 C20 -2.4(5)
O10 C18 C19 C20 179.9(3)
C16 C15 C20 C19 0.5(5)
C5 C15 C20 C19 -178.1(3)
C18 C19 C20 C15 1.4(5)
O2 C21 C22 C23 169.3(2)
C26 C21 C22 C23 -6.9(3)
O2 C21 C22 N2 -10.6(4)
C26 C21 C22 N2 173.2(2)
O4 N2 C22 C23 -27.4(4)
O3 N2 C22 C23 151.6(3)
O4 N2 C22 C21 152.5(3)
O3 N2 C22 C21 -28.5(4)
C21 C22 C23 C24 4.8(4)
N2 C22 C23 C24 -175.3(2)
C22 C23 C24 C25 -0.6(4)
C22 C23 C24 N3 178.7(2)
O5 N3 C24 C25 -173.0(2)
O6 N3 C24 C25 7.8(4)
O5 N3 C24 C23 7.7(4)
O6 N3 C24 C23 -171.5(3)
C23 C24 C25 C26 -0.7(4)
N3 C24 C25 C26 -179.9(2)
C24 C25 C26 C21 -2.2(4)
C24 C25 C26 N4 178.0(3)
O2 C21 C26 C25 -170.7(2)
C22 C21 C26 C25 5.6(4)
O2 C21 C26 N4 9.1(4)
C22 C21 C26 N4 -174.6(2)
O8 N4 C26 C25 -145.6(3)
O7 N4 C26 C25 32.2(4)
O8 N4 C26 C21 34.6(4)
O7 N4 C26 C21 -147.7(3)
